data_7100299
loop_
_publ_author_name
'V.M. Iluc'
'G.L. Hillhouse'
'A.J.M. Miller'

_publ_section_title
;
Synthesis and Characterization of Side-Bound Aryldiazo
and End-Bound Nitrosyl Complexes of Nickel
;
_journal_name_full 'Chemical Communications'
_journal_paper_doi 10.1039/b510131j
_journal_year 2005
_chemical_formula_moiety 'C25 H47 F6 N2 Ni O1 P3, C2 O0.5'
_chemical_formula_sum 'C27 H47 F6 N2 Ni O1.5 P3'
_chemical_formula_weight 689.29
_space_group_IT_number 2
_symmetry_cell_setting triclinic
_symmetry_space_group_name_Hall '-P 1'
_symmetry_space_group_name_H-M 'P -1'
_cell_angle_alpha 88.4960(10)
_cell_angle_beta 75.1410(10)
_cell_angle_gamma 79.4050(10)
_cell_formula_units_Z 2
_cell_length_a 10.6973(9)
_cell_length_b 12.4144(10)
_cell_length_c 13.2900(11)
_cell_measurement_temperature 100(2)
_cell_volume 1676.4(2)
_diffrn_ambient_temperature 100(2)
_exptl_crystal_density_diffrn 1.366
_cod_original_formula_sum 'C27 H47 F6 N2 Ni O1.50 P3'
_cod_database_code 7100299

loop_
_symmetry_equiv_pos_as_xyz
'x, y, z'
'-x, -y, -z'

loop_
_atom_site_label
_atom_site_type_symbol
_atom_site_fract_x
_atom_site_fract_y
_atom_site_fract_z
_atom_site_U_iso_or_equiv
_atom_site_adp_type
_atom_site_occupancy
_atom_site_symmetry_multiplicity
_atom_site_calc_flag
_atom_site_refinement_flags
_atom_site_disorder_assembly
_atom_site_disorder_group
Ni Ni 0.51875(3) 0.25947(2) 0.40734(2) 0.01496(10) Uani 1 1 d . . .
N1 N 0.41006(19) 0.26263(15) 0.54165(14) 0.0179(4) Uani 1 1 d . . .
P1 P 0.73536(6) 0.24241(5) 0.36703(4) 0.01601(14) Uani 1 1 d . . .
N2 N 0.3430(2) 0.26779(17) 0.47905(15) 0.0214(4) Uani 1 1 d . . .
P2 P 0.51615(6) 0.24910(5) 0.24406(4) 0.01587(14) Uani 1 1 d . . .
O O 0.25451(18) 0.20132(18) 0.96620(13) 0.0325(4) Uani 1 1 d . . .
P3 P 0.81121(6) 0.19081(6) 0.82501(5) 0.02580(16) Uani 1 1 d . . .
C6 C 0.4353(2) 0.13350(18) 0.21914(17) 0.0195(5) Uani 1 1 d . . .
C4 C 0.8218(2) 0.10628(19) 0.40019(19) 0.0222(5) Uani 1 1 d . . .
F5 F 0.69532(18) 0.16138(19) 0.91658(13) 0.0525(5) Uani 1 1 d . . .
C71 C 0.3651(2) 0.25499(18) 0.65203(17) 0.0181(4) Uani 1 1 d . . .
C76 C 0.2343(2) 0.2480(2) 0.69691(18) 0.0221(5) Uani 1 1 d . . .
H76A H 0.1732 0.2549 0.6552 0.026 Uiso 1 1 calc R . .
C5 C 0.4455(2) 0.38055(19) 0.18991(18) 0.0222(5) Uani 1 1 d . . .
C3 C 0.8021(2) 0.35634(19) 0.41339(18) 0.0218(5) Uani 1 1 d . . .
C73 C 0.4130(2) 0.2359(2) 0.81817(17) 0.0218(5) Uani 1 1 d . . .
H73A H 0.4726 0.2343 0.8605 0.026 Uiso 1 1 calc R . .
F3 F 0.92783(18) 0.2158(2) 0.73173(15) 0.0614(6) Uani 1 1 d . . .
C74 C 0.2837(2) 0.2230(2) 0.86273(18) 0.0238(5) Uani 1 1 d . . .
C75 C 0.1936(2) 0.2309(2) 0.80273(18) 0.0242(5) Uani 1 1 d . . .
H75A H 0.1050 0.2246 0.8340 0.029 Uiso 1 1 calc R . .
C63 C 0.2861(2) 0.1673(2) 0.2525(2) 0.0255(5) Uani 1 1 d . . .
H63A H 0.2455 0.1064 0.2392 0.038 Uiso 1 1 calc R . .
H63B H 0.2587 0.2310 0.2128 0.038 Uiso 1 1 calc R . .
H63C H 0.2582 0.1865 0.3270 0.038 Uiso 1 1 calc R . .
C2 C 0.6896(2) 0.2104(2) 0.17009(17) 0.0225(5) Uani 1 1 d . . .
H2B H 0.7125 0.1296 0.1616 0.027 Uiso 1 1 calc R . .
H2C H 0.7004 0.2417 0.0998 0.027 Uiso 1 1 calc R . .
C53 C 0.3129(3) 0.4303(2) 0.2628(2) 0.0318(6) Uani 1 1 d . . .
H53A H 0.2765 0.4989 0.2341 0.048 Uiso 1 1 calc R . .
H53B H 0.3250 0.4451 0.3314 0.048 Uiso 1 1 calc R . .
H53C H 0.2521 0.3788 0.2697 0.048 Uiso 1 1 calc R . .
F4 F 0.7132(2) 0.28405(19) 0.7880(2) 0.0804(8) Uani 1 1 d . . .
C72 C 0.4543(2) 0.25104(19) 0.71208(18) 0.0209(5) Uani 1 1 d . . .
H72A H 0.5426 0.2586 0.6808 0.025 Uiso 1 1 calc R . .
F2 F 0.9109(2) 0.0938(3) 0.8571(2) 0.0996(11) Uani 1 1 d . . .
C62 C 0.4785(3) 0.0903(2) 0.10604(18) 0.0263(5) Uani 1 1 d . . .
H62A H 0.4325 0.0306 0.0992 0.040 Uiso 1 1 calc R . .
H62B H 0.5737 0.0630 0.0868 0.040 Uiso 1 1 calc R . .
H62C H 0.4569 0.1498 0.0599 0.040 Uiso 1 1 calc R . .
C61 C 0.4733(3) 0.0384(2) 0.28804(19) 0.0250(5) Uani 1 1 d . . .
H61A H 0.4326 -0.0234 0.2770 0.038 Uiso 1 1 calc R . .
H61B H 0.4423 0.0623 0.3613 0.038 Uiso 1 1 calc R . .
H61C H 0.5692 0.0155 0.2698 0.038 Uiso 1 1 calc R . .
C43 C 0.9693(2) 0.0984(2) 0.3881(2) 0.0299(6) Uani 1 1 d . . .
H43A H 1.0069 0.0249 0.4068 0.045 Uiso 1 1 calc R . .
H43B H 0.9831 0.1531 0.4341 0.045 Uiso 1 1 calc R . .
H43C H 1.0124 0.1122 0.3157 0.045 Uiso 1 1 calc R . .
C33 C 0.9431(3) 0.3634(2) 0.3539(2) 0.0308(6) Uani 1 1 d . . .
H33A H 0.9709 0.4243 0.3825 0.046 Uiso 1 1 calc R . .
H33B H 0.9469 0.3756 0.2801 0.046 Uiso 1 1 calc R . .
H33C H 1.0019 0.2947 0.3610 0.046 Uiso 1 1 calc R . .
C52 C 0.4322(3) 0.3687(2) 0.07882(19) 0.0293(6) Uani 1 1 d . . .
H52A H 0.3949 0.4401 0.0555 0.044 Uiso 1 1 calc R . .
H52B H 0.3741 0.3165 0.0777 0.044 Uiso 1 1 calc R . .
H52C H 0.5191 0.3419 0.0322 0.044 Uiso 1 1 calc R . .
C1 C 0.7855(2) 0.2503(2) 0.22348(17) 0.0228(5) Uani 1 1 d . . .
H1A H 0.7911 0.3271 0.2042 0.027 Uiso 1 1 calc R . .
H1B H 0.8742 0.2052 0.1973 0.027 Uiso 1 1 calc R . .
C51 C 0.5402(3) 0.4604(2) 0.1879(2) 0.0341(6) Uani 1 1 d . . .
H51A H 0.5067 0.5305 0.1599 0.051 Uiso 1 1 calc R . .
H51B H 0.6273 0.4294 0.1437 0.051 Uiso 1 1 calc R . .
H51C H 0.5470 0.4722 0.2588 0.051 Uiso 1 1 calc R . .
F6 F 0.7736(2) 0.1105(2) 0.75227(17) 0.0777(8) Uani 1 1 d . . .
C42 C 0.7536(3) 0.0788(2) 0.5113(2) 0.0374(7) Uani 1 1 d . . .
H42A H 0.7981 0.0076 0.5296 0.056 Uiso 1 1 calc R . .
H42B H 0.6615 0.0758 0.5158 0.056 Uiso 1 1 calc R . .
H42C H 0.7576 0.1355 0.5598 0.056 Uiso 1 1 calc R . .
C32 C 0.7946(3) 0.3454(2) 0.5304(2) 0.0324(6) Uani 1 1 d . . .
H32A H 0.8296 0.4052 0.5537 0.049 Uiso 1 1 calc R . .
H32B H 0.8467 0.2749 0.5423 0.049 Uiso 1 1 calc R . .
H32C H 0.7028 0.3492 0.5695 0.049 Uiso 1 1 calc R . .
C41 C 0.8065(3) 0.0195(2) 0.3268(3) 0.0424(8) Uani 1 1 d . . .
H41A H 0.8512 -0.0527 0.3428 0.064 Uiso 1 1 calc R . .
H41B H 0.8456 0.0371 0.2546 0.064 Uiso 1 1 calc R . .
H41C H 0.7129 0.0184 0.3360 0.064 Uiso 1 1 calc R . .
C31 C 0.7129(3) 0.4638(2) 0.3992(2) 0.0343(6) Uani 1 1 d . . .
H31A H 0.7447 0.5254 0.4227 0.051 Uiso 1 1 calc R . .
H31B H 0.6228 0.4629 0.4403 0.051 Uiso 1 1 calc R . .
H31C H 0.7140 0.4720 0.3254 0.051 Uiso 1 1 calc R . .
C8 C 0.1323(3) 0.1635(3) 1.0097(2) 0.0494(9) Uani 1 1 d . . .
H8A H 0.1223 0.1508 1.0842 0.074 Uiso 1 1 calc R . .
H8B H 0.1331 0.0950 0.9744 0.074 Uiso 1 1 calc R . .
H8C H 0.0587 0.2191 1.0000 0.074 Uiso 1 1 calc R . .
F1 F 0.8512(3) 0.2642(3) 0.8989(2) 0.1193(14) Uani 1 1 d . . .
C90 C 1.0365(4) 0.4839(4) 0.0807(3) 0.0604(10) Uani 1 1 d . . .
O90 O 0.9371(5) 0.4372(4) 0.0839(4) 0.0483(11) Uani 0.50 1 d P . .
C91 C 0.8841(5) 0.4863(3) 0.0208(3) 0.0668(12) Uani 1 1 d . . .

loop_
_atom_site_aniso_label
_atom_site_aniso_U_11
_atom_site_aniso_U_22
_atom_site_aniso_U_33
_atom_site_aniso_U_23
_atom_site_aniso_U_13
_atom_site_aniso_U_12
Ni 0.01400(17) 0.01830(16) 0.00982(15) -0.00020(11) 0.00042(11) -0.00079(11)
N1 0.0180(10) 0.0163(9) 0.0164(9) 0.0004(7) -0.0003(7) -0.0012(7)
P1 0.0146(3) 0.0186(3) 0.0124(3) 0.0001(2) -0.0004(2) -0.0011(2)
N2 0.0199(10) 0.0266(10) 0.0149(9) -0.0004(8) -0.0001(8) -0.0031(8)
P2 0.0154(3) 0.0198(3) 0.0108(3) 0.0006(2) -0.0006(2) -0.0035(2)
O 0.0253(10) 0.0606(13) 0.0125(8) 0.0047(8) -0.0006(7) -0.0171(9)
P3 0.0181(3) 0.0398(4) 0.0197(3) 0.0009(3) -0.0032(2) -0.0083(3)
C6 0.0215(12) 0.0211(11) 0.0154(10) -0.0015(8) -0.0025(9) -0.0056(9)
C4 0.0172(12) 0.0200(11) 0.0272(12) 0.0018(9) -0.0052(10) 0.0013(9)
F5 0.0324(10) 0.0958(16) 0.0277(9) 0.0090(9) 0.0024(7) -0.0228(10)
C71 0.0192(11) 0.0201(11) 0.0119(10) -0.0012(8) 0.0008(8) -0.0023(8)
C76 0.0182(12) 0.0296(12) 0.0177(11) -0.0014(9) -0.0020(9) -0.0059(9)
C5 0.0251(13) 0.0224(11) 0.0201(11) 0.0056(9) -0.0075(10) -0.0049(9)
C3 0.0225(12) 0.0221(11) 0.0214(11) -0.0008(9) -0.0053(10) -0.0059(9)
C73 0.0202(12) 0.0313(13) 0.0142(10) -0.0014(9) -0.0029(9) -0.0078(10)
F3 0.0264(10) 0.1081(18) 0.0483(11) 0.0372(11) -0.0044(8) -0.0210(10)
C74 0.0243(13) 0.0326(13) 0.0134(11) -0.0020(9) -0.0008(9) -0.0082(10)
C75 0.0186(12) 0.0357(13) 0.0165(11) -0.0019(10) 0.0011(9) -0.0080(10)
C63 0.0218(13) 0.0285(13) 0.0257(12) -0.0003(10) -0.0030(10) -0.0074(10)
C2 0.0192(12) 0.0342(13) 0.0119(10) -0.0025(9) 0.0007(9) -0.0052(10)
C53 0.0344(15) 0.0257(13) 0.0316(14) 0.0027(11) -0.0079(12) 0.0031(11)
F4 0.0302(11) 0.0615(14) 0.135(2) 0.0463(14) -0.0063(13) -0.0001(9)
C72 0.0187(12) 0.0243(12) 0.0178(11) -0.0017(9) -0.0010(9) -0.0041(9)
F2 0.0409(13) 0.127(2) 0.115(2) 0.0779(19) -0.0115(14) 0.0021(14)
C62 0.0248(13) 0.0347(14) 0.0186(11) -0.0061(10) -0.0027(10) -0.0063(10)
C61 0.0274(13) 0.0230(12) 0.0246(12) 0.0011(9) -0.0052(10) -0.0065(10)
C43 0.0181(13) 0.0349(14) 0.0328(14) 0.0025(11) -0.0051(11) 0.0025(10)
C33 0.0271(14) 0.0366(14) 0.0317(14) 0.0025(11) -0.0079(11) -0.0131(11)
C52 0.0348(15) 0.0340(14) 0.0217(12) 0.0085(10) -0.0111(11) -0.0085(11)
C1 0.0158(11) 0.0361(13) 0.0141(10) 0.0000(9) 0.0016(9) -0.0060(10)
C51 0.0400(16) 0.0280(13) 0.0407(16) 0.0110(11) -0.0185(13) -0.0122(12)
F6 0.0791(17) 0.0952(19) 0.0597(14) -0.0352(13) -0.0001(13) -0.0379(15)
C42 0.0246(14) 0.0404(16) 0.0413(16) 0.0236(13) -0.0039(12) -0.0003(11)
C32 0.0357(16) 0.0387(15) 0.0232(13) -0.0088(11) -0.0063(11) -0.0081(12)
C41 0.0451(18) 0.0221(13) 0.065(2) -0.0078(13) -0.0311(17) 0.0066(12)
C31 0.0331(15) 0.0222(13) 0.0512(18) -0.0043(12) -0.0178(13) -0.0035(11)
C8 0.0398(18) 0.095(3) 0.0201(14) 0.0142(15) -0.0027(12) -0.0387(19)
F1 0.088(2) 0.203(4) 0.0798(18) -0.077(2) 0.0059(16) -0.086(2)
C90 0.053(2) 0.079(3) 0.047(2) 0.0284(19) -0.0087(17) -0.015(2)
O90 0.043(3) 0.061(3) 0.042(3) 0.018(2) -0.006(2) -0.021(2)
C91 0.087(3) 0.063(2) 0.044(2) 0.0001(18) 0.014(2) -0.041(2)

loop_
_geom_bond_atom_site_label_1
_geom_bond_atom_site_label_2
_geom_bond_distance
_geom_bond_site_symmetry_2
_geom_bond_publ_flag
Ni N1 1.8607(19) . ?
Ni N2 1.863(2) . ?
Ni P2 2.1848(6) . ?
Ni P1 2.2113(7) . ?
N1 N2 1.224(3) . ?
N1 C71 1.428(3) . ?
P1 C1 1.850(2) . ?
P1 C4 1.871(2) . ?
P1 C3 1.880(2) . ?
P2 C2 1.845(2) . ?
P2 C5 1.875(2) . ?
P2 C6 1.883(2) . ?
O C74 1.361(3) . ?
O C8 1.445(3) . ?
P3 F1 1.543(2) . ?
P3 F4 1.571(2) . ?
P3 F6 1.577(2) . ?
P3 F2 1.582(2) . ?
P3 F3 1.5870(18) . ?
P3 F5 1.5878(17) . ?
C6 C63 1.524(3) . ?
C6 C62 1.535(3) . ?
C6 C61 1.535(3) . ?
C4 C43 1.529(3) . ?
C4 C41 1.530(4) . ?
C4 C42 1.531(4) . ?
C71 C72 1.386(3) . ?
C71 C76 1.391(3) . ?
C76 C75 1.384(3) . ?
C5 C53 1.528(4) . ?
C5 C52 1.532(3) . ?
C5 C51 1.538(3) . ?
C3 C31 1.529(3) . ?
C3 C33 1.530(3) . ?
C3 C32 1.540(3) . ?
C73 C72 1.384(3) . ?
C73 C74 1.396(3) . ?
C74 C75 1.389(3) . ?
C2 C1 1.542(3) . ?
C90 O90 1.293(6) . ?
C90 C91 1.476(5) 2_765 ?
O90 C91 1.219(6) . ?
C91 C90 1.476(5) 2_765 ?
